data_4101604
loop_
_publ_author_name
'Jiang, Wei'
'Zhou, Yan'
'Geng, Hua'
'Jiang, Shidong'
'Yan, Shouke'
'Hu, Wenping'
'Wang, Zhaohui'
'Shuai, Zhigang'
'Pei, Jian'

_publ_section_title
;
 Solution-Processed, High-Performance Nanoribbon Transistors Based on
 Dithioperylene
;
_journal_issue 1
_journal_name_full 'Journal of the American Chemical Society'
_journal_page_first 1
_journal_page_last 3
_journal_paper_doi 10.1021/ja107599r
_journal_volume 133
_journal_year 2011
_chemical_formula_sum 'C20 H8 S3'
_chemical_formula_weight 344.44
_chemical_name_systematic
; 
 ? 
;
_space_group_IT_number 14
_symmetry_cell_setting monoclinic
_symmetry_space_group_name_Hall '-P 2ybc'
_symmetry_space_group_name_H-M 'P 1 21/c 1'
_atom_sites_solution_hydrogens geom
_atom_sites_solution_primary direct
_atom_sites_solution_secondary difmap
_audit_creation_method SHELXL-97
_cell_angle_alpha 90.00
_cell_angle_beta 109.61(3)
_cell_angle_gamma 90.00
_cell_formula_units_Z 4
_cell_length_a 10.017(2)
_cell_length_b 12.087(2)
_cell_length_c 12.384(3)
_cell_measurement_reflns_used 2756
_cell_measurement_temperature 173(2)
_cell_measurement_theta_max 27.51
_cell_measurement_theta_min 2.16
_cell_volume 1412.4(6)
_computing_cell_refinement 'CrystalClear (Rigaku Inc., 2008)'
_computing_data_collection 'CrystalClear (Rigaku Inc., 2008)'
_computing_data_reduction 'CrystalClear (Rigaku Inc., 2008)'
_computing_molecular_graphics 'XP in Siemens SHELXTL (Sheldrick, 1994)'
_computing_publication_material 'SHELX97 (Sheldrick, 1997)'
_computing_structure_refinement 'SHELXL-97 (Sheldrick, 1997)'
_computing_structure_solution 'SHELXS-97 (Sheldrick, 1990)'
_diffrn_ambient_temperature 173(2)
_diffrn_detector_area_resol_mean 28.5714
_diffrn_measured_fraction_theta_full 0.995
_diffrn_measured_fraction_theta_max 0.995
_diffrn_measurement_device_type 'MM007HF + CCD (Saturn724+)'
_diffrn_measurement_method '\w scans at fixed \c = 45\%'
_diffrn_radiation_monochromator Confocal
_diffrn_radiation_source 'Rotating Anode'
_diffrn_radiation_type MoK\a
_diffrn_radiation_wavelength 0.71073
_diffrn_reflns_av_R_equivalents 0.0420
_diffrn_reflns_av_sigmaI/netI 0.0461
_diffrn_reflns_limit_h_max 12
_diffrn_reflns_limit_h_min -12
_diffrn_reflns_limit_k_max 15
_diffrn_reflns_limit_k_min -15
_diffrn_reflns_limit_l_max 16
_diffrn_reflns_limit_l_min -9
_diffrn_reflns_number 9475
_diffrn_reflns_theta_full 27.51
_diffrn_reflns_theta_max 27.51
_diffrn_reflns_theta_min 2.16
_exptl_absorpt_coefficient_mu 0.519
_exptl_absorpt_correction_T_max 0.9646
_exptl_absorpt_correction_T_min 0.8813
_exptl_absorpt_correction_type numerical
_exptl_absorpt_process_details 'CrystalClear (Rigaku Inc., 2008)'
_exptl_crystal_colour red
_exptl_crystal_density_diffrn 1.620
_exptl_crystal_density_method 'not measured'
_exptl_crystal_description plate
_exptl_crystal_F_000 704
_exptl_crystal_size_max 0.25
_exptl_crystal_size_mid 0.13
_exptl_crystal_size_min 0.07
_refine_diff_density_max 0.714
_refine_diff_density_min -0.556
_refine_diff_density_rms 0.093
_refine_ls_extinction_method none
_refine_ls_goodness_of_fit_ref 1.123
_refine_ls_hydrogen_treatment constr
_refine_ls_matrix_type full
_refine_ls_number_parameters 208
_refine_ls_number_reflns 3233
_refine_ls_number_restraints 0
_refine_ls_restrained_S_all 1.123
_refine_ls_R_factor_all 0.0880
_refine_ls_R_factor_gt 0.0772
_refine_ls_shift/su_max 0.000
_refine_ls_shift/su_mean 0.000
_refine_ls_structure_factor_coef Fsqd
_refine_ls_weighting_details 'calc w=1/[\s^2^(Fo^2^)+(0.0818P)^2^+2.6906P] where P=(Fo^2^+2Fc^2^)/3'
_refine_ls_weighting_scheme calc
_refine_ls_wR_factor_gt 0.1892
_refine_ls_wR_factor_ref 0.1976
_reflns_number_gt 2831
_reflns_number_total 3233
_reflns_threshold_expression >2sigma(I)
_cod_data_source_file ja107599r_si_001.cif
_cod_data_source_block mx95
_cod_depositor_comments
;
The following automatic conversions were performed:

'_exptl_absorpt_correction_type' value 'Numerical' changed to
'numerical' according to the built-in table from CIF Core dictionary
named 'cif_core.dic' version 2.4.1 from 2010-06-29.

Automatic conversion script
Id: cif_fix_values 1673 2011-04-08 12:14:43Z adriana 
;
_cod_original_cell_volume 1412.4(5)
_cod_original_sg_symbol_H-M P2(1)/c
_cod_database_code 4101604

loop_
_symmetry_equiv_pos_as_xyz
'x, y, z'
'-x, y+1/2, -z+1/2'
'-x, -y, -z'
'x, -y-1/2, z-1/2'

loop_
_atom_site_label
_atom_site_type_symbol
_atom_site_fract_x
_atom_site_fract_y
_atom_site_fract_z
_atom_site_U_iso_or_equiv
_atom_site_adp_type
_atom_site_occupancy
_atom_site_symmetry_multiplicity
_atom_site_calc_flag
_atom_site_refinement_flags
_atom_site_disorder_assembly
_atom_site_disorder_group
S1 S 0.65471(11) 0.60643(9) -0.00980(9) 0.0388(3) Uani 1 1 d . . .
S2 S 1.43977(11) 0.49273(10) 0.32958(10) 0.0442(3) Uani 1 1 d . . .
S3 S 1.45881(12) 0.65198(10) 0.27977(12) 0.0488(3) Uani 1 1 d . . .
C1 C 0.7607(4) 0.5466(3) 0.1202(3) 0.0289(8) Uani 1 1 d . . .
C2 C 0.7246(4) 0.4849(3) 0.2036(4) 0.0360(9) Uani 1 1 d . . .
H2A H 0.6282 0.4716 0.1954 0.043 Uiso 1 1 calc R . .
C3 C 0.8311(4) 0.4450(3) 0.2962(3) 0.0341(8) Uani 1 1 d . . .
H3A H 0.8064 0.4037 0.3520 0.041 Uiso 1 1 calc R . .
C4 C 0.9778(4) 0.4622(3) 0.3133(3) 0.0272(7) Uani 1 1 d . . .
C5 C 1.0909(4) 0.4191(3) 0.4056(3) 0.0335(8) Uani 1 1 d . . .
H5A H 1.0715 0.3793 0.4647 0.040 Uiso 1 1 calc R . .
C6 C 1.2286(4) 0.4343(3) 0.4107(3) 0.0351(9) Uani 1 1 d . . .
H6A H 1.3030 0.4024 0.4721 0.042 Uiso 1 1 calc R . .
C7 C 1.2620(4) 0.4961(3) 0.3266(3) 0.0285(8) Uani 1 1 d . . .
C8 C 1.3128(4) 0.6569(3) 0.1500(4) 0.0354(9) Uani 1 1 d . . .
C9 C 1.3272(5) 0.7175(3) 0.0567(4) 0.0410(10) Uani 1 1 d . . .
H9A H 1.4185 0.7430 0.0606 0.049 Uiso 1 1 calc R . .
C10 C 1.2136(5) 0.7402(3) -0.0390(4) 0.0428(11) Uani 1 1 d . . .
H10A H 1.2276 0.7777 -0.1017 0.051 Uiso 1 1 calc R . .
C11 C 1.0766(5) 0.7085(3) -0.0452(3) 0.0333(9) Uani 1 1 d . . .
C12 C 0.9486(5) 0.7358(3) -0.1367(3) 0.0391(10) Uani 1 1 d . . .
H12A H 0.9570 0.7742 -0.2011 0.047 Uiso 1 1 calc R . .
C13 C 0.8166(5) 0.7105(3) -0.1373(3) 0.0393(10) Uani 1 1 d . . .
H13A H 0.7351 0.7317 -0.1994 0.047 Uiso 1 1 calc R . .
C14 C 0.8039(4) 0.6515(3) -0.0426(3) 0.0332(8) Uani 1 1 d . . .
C15 C 0.9266(4) 0.6212(3) 0.0452(3) 0.0262(7) Uani 1 1 d . . .
C16 C 0.9018(4) 0.5637(3) 0.1357(3) 0.0243(7) Uani 1 1 d . . .
C17 C 1.0138(4) 0.5247(3) 0.2298(3) 0.0241(7) Uani 1 1 d . . .
C18 C 1.1561(4) 0.5467(3) 0.2366(3) 0.0242(7) Uani 1 1 d . . .
C19 C 1.1817(4) 0.6153(3) 0.1457(3) 0.0262(7) Uani 1 1 d . . .
C20 C 1.0633(4) 0.6471(3) 0.0482(3) 0.0268(7) Uani 1 1 d . . .

loop_
_atom_site_aniso_label
_atom_site_aniso_U_11
_atom_site_aniso_U_22
_atom_site_aniso_U_33
_atom_site_aniso_U_23
_atom_site_aniso_U_13
_atom_site_aniso_U_12
S1 0.0310(5) 0.0380(6) 0.0393(6) -0.0063(4) 0.0010(4) 0.0032(4)
S2 0.0335(6) 0.0526(7) 0.0403(6) -0.0004(5) 0.0042(5) 0.0019(5)
S3 0.0353(6) 0.0469(7) 0.0621(8) -0.0118(5) 0.0138(5) -0.0087(5)
C1 0.0288(18) 0.0283(17) 0.0281(17) -0.0087(14) 0.0077(15) -0.0022(14)
C2 0.034(2) 0.038(2) 0.043(2) -0.0098(17) 0.0210(18) -0.0089(16)
C3 0.041(2) 0.0324(19) 0.0341(19) -0.0032(16) 0.0190(17) -0.0077(17)
C4 0.038(2) 0.0221(16) 0.0232(16) -0.0025(13) 0.0128(15) -0.0039(14)
C5 0.049(2) 0.0293(18) 0.0211(16) 0.0016(14) 0.0106(16) -0.0044(17)
C6 0.044(2) 0.0313(19) 0.0240(17) 0.0036(15) 0.0034(16) 0.0004(17)
C7 0.0321(19) 0.0257(17) 0.0241(17) -0.0015(14) 0.0048(14) -0.0013(14)
C8 0.038(2) 0.0269(18) 0.046(2) -0.0057(16) 0.0211(18) -0.0009(16)
C9 0.049(3) 0.0270(19) 0.062(3) -0.0041(19) 0.038(2) -0.0068(18)
C10 0.070(3) 0.0250(19) 0.045(2) 0.0018(17) 0.035(2) -0.0016(19)
C11 0.055(3) 0.0193(16) 0.0314(19) -0.0021(14) 0.0223(18) 0.0019(16)
C12 0.071(3) 0.0199(17) 0.0258(18) 0.0022(14) 0.0156(19) 0.0062(18)
C13 0.058(3) 0.0258(18) 0.0258(18) -0.0001(15) 0.0027(18) 0.0079(18)
C14 0.040(2) 0.0249(18) 0.0286(18) -0.0067(14) 0.0027(16) 0.0035(15)
C15 0.036(2) 0.0182(15) 0.0222(16) -0.0020(12) 0.0072(14) 0.0013(14)
C16 0.0304(18) 0.0200(15) 0.0213(15) -0.0040(12) 0.0071(13) -0.0018(13)
C17 0.0318(18) 0.0185(15) 0.0226(16) -0.0022(12) 0.0100(14) -0.0010(13)
C18 0.0287(17) 0.0192(15) 0.0240(16) -0.0051(13) 0.0080(13) -0.0028(13)
C19 0.0315(18) 0.0193(15) 0.0305(17) -0.0045(13) 0.0140(15) -0.0015(13)
C20 0.041(2) 0.0157(15) 0.0273(17) -0.0012(13) 0.0156(15) 0.0016(14)

loop_
_atom_type_symbol
_atom_type_description
_atom_type_scat_dispersion_real
_atom_type_scat_dispersion_imag
_atom_type_scat_source
C C 0.0033 0.0016 'International Tables Vol C Tables 4.2.6.8 and 6.1.1.4'
H H 0.0000 0.0000 'International Tables Vol C Tables 4.2.6.8 and 6.1.1.4'
S S 0.1246 0.1234 'International Tables Vol C Tables 4.2.6.8 and 6.1.1.4'

loop_
_geom_angle_atom_site_label_1
_geom_angle_atom_site_label_2
_geom_angle_atom_site_label_3
_geom_angle
_geom_angle_site_symmetry_1
_geom_angle_site_symmetry_3
_geom_angle_publ_flag
C1 S1 C14 92.30(18) . . ?
C7 S2 S3 99.59(13) . . ?
C8 S3 S2 99.95(14) . . ?
C16 C1 C2 118.6(3) . . ?
C16 C1 S1 110.0(3) . . ?
C2 C1 S1 131.4(3) . . ?
C3 C2 C1 118.7(4) . . ?
C3 C2 H2A 120.7 . . ?
C1 C2 H2A 120.7 . . ?
C2 C3 C4 123.2(3) . . ?
C2 C3 H3A 118.4 . . ?
C4 C3 H3A 118.4 . . ?
C5 C4 C17 117.0(3) . . ?
C5 C4 C3 124.9(3) . . ?
C17 C4 C3 118.0(3) . . ?
C6 C5 C4 120.6(3) . . ?
C6 C5 H5A 119.7 . . ?
C4 C5 H5A 119.7 . . ?
C5 C6 C7 121.4(4) . . ?
C5 C6 H6A 119.3 . . ?
C7 C6 H6A 119.3 . . ?
C18 C7 C6 121.1(4) . . ?
C18 C7 S2 121.1(3) . . ?
C6 C7 S2 117.3(3) . . ?
C19 C8 C9 120.6(4) . . ?
C19 C8 S3 120.2(3) . . ?
C9 C8 S3 118.6(3) . . ?
C10 C9 C8 121.9(4) . . ?
C10 C9 H9A 119.1 . . ?
C8 C9 H9A 119.1 . . ?
C9 C10 C11 120.5(4) . . ?
C9 C10 H10A 119.7 . . ?
C11 C10 H10A 119.7 . . ?
C10 C11 C20 117.2(4) . . ?
C10 C11 C12 125.3(4) . . ?
C20 C11 C12 117.4(4) . . ?
C13 C12 C11 124.3(4) . . ?
C13 C12 H12A 117.9 . . ?
C11 C12 H12A 117.9 . . ?
C12 C13 C14 118.0(4) . . ?
C12 C13 H13A 121.0 . . ?
C14 C13 H13A 121.0 . . ?
C15 C14 C13 118.7(4) . . ?
C15 C14 S1 109.5(3) . . ?
C13 C14 S1 131.8(3) . . ?
C14 C15 C20 124.4(3) . . ?
C14 C15 C16 114.0(3) . . ?
C20 C15 C16 121.6(3) . . ?
C1 C16 C17 124.3(3) . . ?
C1 C16 C15 114.2(3) . . ?
C17 C16 C15 121.5(3) . . ?
C16 C17 C4 117.2(3) . . ?
C16 C17 C18 119.5(3) . . ?
C4 C17 C18 123.3(3) . . ?
C7 C18 C17 116.2(3) . . ?
C7 C18 C19 124.8(3) . . ?
C17 C18 C19 118.8(3) . . ?
C8 C19 C20 116.1(3) . . ?
C8 C19 C18 124.9(3) . . ?
C20 C19 C18 118.9(3) . . ?
C15 C20 C11 117.2(4) . . ?
C15 C20 C19 119.4(3) . . ?
C11 C20 C19 123.4(3) . . ?

loop_
_geom_bond_atom_site_label_1
_geom_bond_atom_site_label_2
_geom_bond_distance
_geom_bond_site_symmetry_2
_geom_bond_publ_flag
S1 C1 1.759(4) . ?
S1 C14 1.761(4) . ?
S2 C7 1.769(4) . ?
S2 S3 2.0496(18) . ?
S3 C8 1.774(5) . ?
C1 C16 1.377(5) . ?
C1 C2 1.416(5) . ?
C2 C3 1.365(6) . ?
C2 H2A 0.9500 . ?
C3 C4 1.428(5) . ?
C3 H3A 0.9500 . ?
C4 C5 1.411(5) . ?
C4 C17 1.421(5) . ?
C5 C6 1.371(6) . ?
C5 H5A 0.9500 . ?
C6 C7 1.410(5) . ?
C6 H6A 0.9500 . ?
C7 C18 1.396(5) . ?
C8 C19 1.391(5) . ?
C8 C9 1.416(6) . ?
C9 C10 1.367(7) . ?
C9 H9A 0.9500 . ?
C10 C11 1.402(6) . ?
C10 H10A 0.9500 . ?
C11 C20 1.418(5) . ?
C11 C12 1.437(6) . ?
C12 C13 1.355(6) . ?
C12 H12A 0.9500 . ?
C13 C14 1.415(6) . ?
C13 H13A 0.9500 . ?
C14 C15 1.389(5) . ?
C15 C20 1.393(5) . ?
C15 C16 1.409(5) . ?
C16 C17 1.400(5) . ?
C17 C18 1.425(5) . ?
C18 C19 1.488(5) . ?
C19 C20 1.432(5) . ?

loop_
_geom_torsion_atom_site_label_1
_geom_torsion_atom_site_label_2
_geom_torsion_atom_site_label_3
_geom_torsion_atom_site_label_4
_geom_torsion
_geom_torsion_site_symmetry_1
_geom_torsion_site_symmetry_2
_geom_torsion_site_symmetry_3
_geom_torsion_site_symmetry_4
_geom_torsion_publ_flag
C7 S2 S3 C8 -54.35(18) . . . . ?
C14 S1 C1 C16 1.1(3) . . . . ?
C14 S1 C1 C2 -176.9(4) . . . . ?
C16 C1 C2 C3 0.1(5) . . . . ?
S1 C1 C2 C3 177.9(3) . . . . ?
C1 C2 C3 C4 0.0(6) . . . . ?
C2 C3 C4 C5 -177.7(4) . . . . ?
C2 C3 C4 C17 0.4(6) . . . . ?
C17 C4 C5 C6 -2.4(5) . . . . ?
C3 C4 C5 C6 175.7(4) . . . . ?
C4 C5 C6 C7 2.2(6) . . . . ?
C5 C6 C7 C18 1.7(6) . . . . ?
C5 C6 C7 S2 -170.6(3) . . . . ?
S3 S2 C7 C18 43.2(3) . . . . ?
S3 S2 C7 C6 -144.5(3) . . . . ?
S2 S3 C8 C19 45.5(3) . . . . ?
S2 S3 C8 C9 -143.3(3) . . . . ?
C19 C8 C9 C10 2.0(6) . . . . ?
S3 C8 C9 C10 -169.2(3) . . . . ?
C8 C9 C10 C11 3.2(6) . . . . ?
C9 C10 C11 C20 -3.6(5) . . . . ?
C9 C10 C11 C12 174.5(4) . . . . ?
C10 C11 C12 C13 -175.5(4) . . . . ?
C20 C11 C12 C13 2.6(6) . . . . ?
C11 C12 C13 C14 -1.2(6) . . . . ?
C12 C13 C14 C15 -0.9(5) . . . . ?
C12 C13 C14 S1 178.4(3) . . . . ?
C1 S1 C14 C15 -0.7(3) . . . . ?
C1 S1 C14 C13 -179.9(4) . . . . ?
C13 C14 C15 C20 1.5(5) . . . . ?
S1 C14 C15 C20 -177.9(3) . . . . ?
C13 C14 C15 C16 179.5(3) . . . . ?
S1 C14 C15 C16 0.1(4) . . . . ?
C2 C1 C16 C17 -0.5(5) . . . . ?
S1 C1 C16 C17 -178.8(3) . . . . ?
C2 C1 C16 C15 177.0(3) . . . . ?
S1 C1 C16 C15 -1.2(4) . . . . ?
C14 C15 C16 C1 0.8(4) . . . . ?
C20 C15 C16 C1 178.8(3) . . . . ?
C14 C15 C16 C17 178.4(3) . . . . ?
C20 C15 C16 C17 -3.6(5) . . . . ?
C1 C16 C17 C4 0.9(5) . . . . ?
C15 C16 C17 C4 -176.5(3) . . . . ?
C1 C16 C17 C18 179.6(3) . . . . ?
C15 C16 C17 C18 2.2(5) . . . . ?
C5 C4 C17 C16 177.5(3) . . . . ?
C3 C4 C17 C16 -0.8(5) . . . . ?
C5 C4 C17 C18 -1.2(5) . . . . ?
C3 C4 C17 C18 -179.4(3) . . . . ?
C6 C7 C18 C17 -4.9(5) . . . . ?
S2 C7 C18 C17 167.1(3) . . . . ?
C6 C7 C18 C19 178.6(3) . . . . ?
S2 C7 C18 C19 -9.3(5) . . . . ?
C16 C17 C18 C7 -173.9(3) . . . . ?
C4 C17 C18 C7 4.7(5) . . . . ?
C16 C17 C18 C19 2.8(5) . . . . ?
C4 C17 C18 C19 -178.6(3) . . . . ?
C9 C8 C19 C20 -6.2(5) . . . . ?
S3 C8 C19 C20 164.8(3) . . . . ?
C9 C8 C19 C18 177.2(3) . . . . ?
S3 C8 C19 C18 -11.8(5) . . . . ?
C7 C18 C19 C8 -13.7(5) . . . . ?
C17 C18 C19 C8 170.0(3) . . . . ?
C7 C18 C19 C20 169.8(3) . . . . ?
C17 C18 C19 C20 -6.6(5) . . . . ?
C14 C15 C20 C11 0.0(5) . . . . ?
C16 C15 C20 C11 -177.9(3) . . . . ?
C14 C15 C20 C19 177.4(3) . . . . ?
C16 C15 C20 C19 -0.4(5) . . . . ?
C10 C11 C20 C15 176.4(3) . . . . ?
C12 C11 C20 C15 -1.9(5) . . . . ?
C10 C11 C20 C19 -1.0(5) . . . . ?
C12 C11 C20 C19 -179.3(3) . . . . ?
C8 C19 C20 C15 -171.5(3) . . . . ?
C18 C19 C20 C15 5.3(5) . . . . ?
C8 C19 C20 C11 5.8(5) . . . . ?
C18 C19 C20 C11 -177.3(3) . . . . ?

loop_
_cod_related_entry_id
_cod_related_entry_database
_cod_related_entry_code
1 ChemSpider 30660048
